data_4101380
loop_
_publ_author_name
'Esteruelas, Miguel A'
'Fernandez-Alvarez, Francisco J'
'O\~nate, Enrique'

_publ_section_title
;
 Stabilization of NH tautomers of quinolines by osmium and ruthenium.
;
_journal_issue 40
_journal_name_full 'Journal of the American Chemical Society'
_journal_page_first 13044
_journal_page_last 13045
_journal_paper_doi 10.1021/ja064979l
_journal_volume 128
_journal_year 2006
_chemical_formula_sum 'C32 H63 Cl2 N O Os P2'
_chemical_formula_weight 800.87
_chemical_name_systematic
; 
 ? 
;
_space_group_IT_number 62
_symmetry_cell_setting orthorhombic
_symmetry_space_group_name_Hall '-P 2ac 2n'
_symmetry_space_group_name_H-M 'P n m a'
_atom_sites_solution_hydrogens geom
_atom_sites_solution_primary direct
_atom_sites_solution_secondary difmap
_audit_creation_method SHELXL-97
_cell_angle_alpha 90.00
_cell_angle_beta 90.00
_cell_angle_gamma 90.00
_cell_formula_units_Z 4
_cell_length_a 20.858(3)
_cell_length_b 21.390(3)
_cell_length_c 8.6191(11)
_cell_measurement_reflns_used 971
_cell_measurement_temperature 100(2)
_cell_measurement_theta_max 24
_cell_measurement_theta_min 2.5
_cell_volume 3845.4(9)
_computing_cell_refinement 'SAINT+ v. 6.02 (Bruker AXS, 1999)'
_computing_data_collection 'SMART v. 5.625 (Bruker AXS, 2000)'
_computing_data_reduction 'SAINT+ v. 6.02 (Bruker AXS, 1999)'
_computing_molecular_graphics 'XP, SHELXTL v. 6.1 (Bruker, 2000)'
_computing_publication_material 'XCIF, SHELXTL v. 6.1 (Bruker, 2000)'
_computing_structure_refinement 'SHELXL-97 (Sheldrick, 1997)'
_computing_structure_solution 'SHELXS-97 (Sheldrick, 1990)'
_diffrn_ambient_temperature 100(2)
_diffrn_detector_area_resol_mean 8.26
_diffrn_measured_fraction_theta_full 0.998
_diffrn_measured_fraction_theta_max 0.949
_diffrn_measurement_device_type 'Bruker SMART APEX CCD system'
_diffrn_measurement_method '\w rotations with narrow frames'
_diffrn_radiation_monochromator graphite
_diffrn_radiation_source 'normal-focus sealed tube'
_diffrn_radiation_type MoK\a
_diffrn_radiation_wavelength 0.71073
_diffrn_reflns_av_R_equivalents 0.0595
_diffrn_reflns_av_sigmaI/netI 0.0527
_diffrn_reflns_limit_h_max 28
_diffrn_reflns_limit_h_min -28
_diffrn_reflns_limit_k_max 28
_diffrn_reflns_limit_k_min -28
_diffrn_reflns_limit_l_max 11
_diffrn_reflns_limit_l_min -11
_diffrn_reflns_number 46337
_diffrn_reflns_theta_full 27.50
_diffrn_reflns_theta_max 29.00
_diffrn_reflns_theta_min 1.90
_diffrn_standards_decay_% 'no decay'
_exptl_absorpt_coefficient_mu 3.561
_exptl_absorpt_correction_T_max 0.757
_exptl_absorpt_correction_T_min 0.652
_exptl_absorpt_correction_type multi-scan
_exptl_absorpt_process_details
;
 Absorption correction performed with SADABS program. This is based on the
method of Blessing: Blessing, R. H., Acta Crystallogr., Sect. A 1995, 51, 33.
;
_exptl_crystal_colour orange
_exptl_crystal_density_diffrn 1.383
_exptl_crystal_density_method 'not measured'
_exptl_crystal_description 'irregular block'
_exptl_crystal_F_000 1640
_exptl_crystal_size_max 0.12
_exptl_crystal_size_mid 0.12
_exptl_crystal_size_min 0.08
_refine_diff_density_max 2.671
_refine_diff_density_min -1.662
_refine_diff_density_rms 0.202
_refine_ls_extinction_method none
_refine_ls_goodness_of_fit_ref 1.106
_refine_ls_hydrogen_treatment mixed
_refine_ls_matrix_type full
_refine_ls_number_parameters 234
_refine_ls_number_reflns 4977
_refine_ls_number_restraints 34
_refine_ls_restrained_S_all 1.117
_refine_ls_R_factor_all 0.0551
_refine_ls_R_factor_gt 0.0412
_refine_ls_shift/su_max 0.030
_refine_ls_shift/su_mean 0.002
_refine_ls_structure_factor_coef Fsqd
_refine_ls_weighting_details 'calc w=1/[\s^2^(Fo^2^)+(0.0527P)^2^+0.0000P] where P=(Fo^2^+2Fc^2^)/3'
_refine_ls_weighting_scheme calc
_refine_ls_wR_factor_gt 0.1016
_refine_ls_wR_factor_ref 0.1054
_reflns_number_gt 4090
_reflns_number_total 4977
_reflns_threshold_expression >2sigma(I)
_cod_data_source_file ja064979lsi20060905_074218.cif
_cod_data_source_block mae201bs
_cod_database_code 4101380

loop_
_symmetry_equiv_pos_as_xyz
'x, y, z'
'-x+1/2, -y, z+1/2'
'-x, y+1/2, -z'
'x+1/2, -y+1/2, -z+1/2'
'-x, -y, -z'
'x-1/2, y, -z-1/2'
'x, -y-1/2, z'
'-x-1/2, y-1/2, z-1/2'

loop_
_atom_site_label
_atom_site_type_symbol
_atom_site_fract_x
_atom_site_fract_y
_atom_site_fract_z
_atom_site_U_iso_or_equiv
_atom_site_adp_type
_atom_site_occupancy
_atom_site_symmetry_multiplicity
_atom_site_calc_flag
_atom_site_refinement_flags
_atom_site_disorder_assembly
_atom_site_disorder_group
Os Os 0.764693(12) 0.7500 0.60761(3) 0.01315(9) Uani 1 2 d S . .
H01 H 0.7470 0.7500 0.7978 0.050 Uiso 1 2 d SR . .
H02 H 0.8027 0.7500 0.7470 0.050 Uiso 1 2 d SR . .
Cl1 Cl 0.88415(8) 0.7500 0.5927(2) 0.0203(3) Uani 1 2 d S . .
Cl2 Cl 0.76674(8) 0.7500 0.31697(19) 0.0192(3) Uani 1 2 d S . .
P P 0.76801(6) 0.86135(6) 0.63027(14) 0.0168(3) Uani 1 1 d . . .
N N 0.6381(3) 0.7500 0.4525(7) 0.0231(14) Uani 1 2 d S . .
H1 H 0.671(4) 0.7500 0.372(8) 0.017(19) Uiso 1 2 d S . .
C1 C 0.6687(3) 0.7500 0.5922(7) 0.0113(12) Uani 1 2 d S . .
C2 C 0.6232(3) 0.7500 0.7183(8) 0.0195(15) Uani 1 2 d S . .
H2 H 0.6394 0.7500 0.8214 0.023 Uiso 1 2 calc SR . .
C3 C 0.5576(4) 0.7500 0.6980(8) 0.0235(16) Uani 1 2 d S . .
H3 H 0.5304 0.7500 0.7865 0.028 Uiso 1 2 calc SR . .
C4 C 0.5297(4) 0.7500 0.5468(8) 0.0198(15) Uani 1 2 d S A .
C5 C 0.4648(4) 0.7500 0.5204(9) 0.0241(17) Uani 1 2 d S A .
H5 H 0.4359 0.7500 0.6056 0.029 Uiso 1 2 calc SR . .
C6 C 0.4417(4) 0.7500 0.3720(9) 0.0331(19) Uani 1 2 d S . .
H6 H 0.3977 0.7577 0.3516 0.040 Uiso 0.50 1 calc PR A .
C7 C 0.4857(4) 0.7382(7) 0.2486(10) 0.024(5) Uani 0.50 1 d P A -1
H7 H 0.4693 0.7300 0.1478 0.029 Uiso 0.50 1 calc PR A -1
C8 C 0.5491(5) 0.7382(8) 0.2705(10) 0.023(5) Uani 0.50 1 d P A -1
C9 C 0.5967(5) 0.7296(6) 0.1368(10) 0.040(5) Uani 0.50 1 d P A -1
H9A H 0.5731 0.7227 0.0400 0.061 Uiso 0.50 1 calc PR A -1
H9B H 0.6242 0.6935 0.1581 0.061 Uiso 0.50 1 calc PR A -1
H9C H 0.6232 0.7673 0.1268 0.061 Uiso 0.50 1 calc PR A -1
C10 C 0.5726(4) 0.7500 0.4236(8) 0.0270(17) Uani 1 2 d S . .
C11 C 0.6935(3) 0.9013(2) 0.5613(6) 0.0223(11) Uani 1 1 d . . .
H11 H 0.6571 0.8749 0.5991 0.027 Uiso 1 1 calc R . .
C12 C 0.6802(3) 0.9673(2) 0.6226(6) 0.0314(13) Uani 1 1 d . . .
H12A H 0.7170 0.9943 0.6002 0.047 Uiso 1 1 calc R . .
H12B H 0.6732 0.9656 0.7350 0.047 Uiso 1 1 calc R . .
H12C H 0.6419 0.9842 0.5718 0.047 Uiso 1 1 calc R . .
C13 C 0.6884(3) 0.9010(3) 0.3841(6) 0.0344(14) Uani 1 1 d . . .
H13A H 0.6449 0.9131 0.3533 0.052 Uiso 1 1 calc R . .
H13B H 0.6978 0.8590 0.3449 0.052 Uiso 1 1 calc R . .
H13C H 0.7193 0.9307 0.3406 0.052 Uiso 1 1 calc R . .
C14 C 0.7732(2) 0.8876(2) 0.8354(6) 0.0216(11) Uani 1 1 d . . .
H14 H 0.7719 0.9344 0.8344 0.026 Uiso 1 1 calc R . .
C15 C 0.8357(3) 0.8689(3) 0.9140(6) 0.0286(12) Uani 1 1 d . . .
H15A H 0.8352 0.8829 1.0222 0.043 Uiso 1 1 calc R . .
H15B H 0.8718 0.8883 0.8596 0.043 Uiso 1 1 calc R . .
H15C H 0.8402 0.8233 0.9108 0.043 Uiso 1 1 calc R . .
C16 C 0.7152(3) 0.8651(3) 0.9339(6) 0.0249(12) Uani 1 1 d . . .
H16A H 0.7198 0.8204 0.9562 0.037 Uiso 1 1 calc R . .
H16B H 0.6755 0.8722 0.8760 0.037 Uiso 1 1 calc R . .
H16C H 0.7139 0.8885 1.0316 0.037 Uiso 1 1 calc R . .
C17 C 0.8395(3) 0.9002(2) 0.5456(6) 0.0237(11) Uani 1 1 d . . .
H17 H 0.8769 0.8810 0.6002 0.028 Uiso 1 1 calc R . .
C18 C 0.8506(3) 0.8866(3) 0.3753(6) 0.0309(13) Uani 1 1 d . . .
H18A H 0.8189 0.9092 0.3129 0.046 Uiso 1 1 calc R . .
H18B H 0.8463 0.8416 0.3567 0.046 Uiso 1 1 calc R . .
H18C H 0.8938 0.9002 0.3460 0.046 Uiso 1 1 calc R . .
C19 C 0.8456(3) 0.9708(3) 0.5760(7) 0.0363(15) Uani 1 1 d . . .
H19A H 0.8889 0.9847 0.5482 0.054 Uiso 1 1 calc R . .
H19B H 0.8379 0.9792 0.6862 0.054 Uiso 1 1 calc R . .
H19C H 0.8141 0.9933 0.5132 0.054 Uiso 1 1 calc R . .
C20A C 0.5088(17) 0.5852(16) 0.847(2) 0.077(5) Uiso 0.25 1 d PDU B 1
H20A H 0.5302 0.6178 0.9084 0.060 Uiso 0.25 1 calc PR B 1
H20B H 0.5209 0.5440 0.8875 0.060 Uiso 0.25 1 calc PR B 1
H20C H 0.4623 0.5905 0.8553 0.060 Uiso 0.25 1 calc PR B 1
C21A C 0.5287(15) 0.5904(11) 0.683(3) 0.087(4) Uiso 0.25 1 d PDU B 1
H21A H 0.5185 0.6329 0.6438 0.060 Uiso 0.25 1 calc PR B 1
H21B H 0.5756 0.5843 0.6745 0.060 Uiso 0.25 1 calc PR B 1
O1A O 0.4983(11) 0.5475(8) 0.595(2) 0.075(4) Uiso 0.25 1 d PDU . 1
C22A C 0.5016(19) 0.4926(8) 0.6779(19) 0.066(4) Uiso 0.25 1 d PDU C 1
H22A H 0.4647 0.4891 0.7496 0.060 Uiso 0.25 1 calc PR C 1
H22B H 0.5417 0.4909 0.7392 0.060 Uiso 0.25 1 calc PR C 1
C23A C 0.5001(11) 0.4407(8) 0.558(2) 0.029(4) Uiso 0.25 1 d PDU C 1
H23A H 0.5018 0.4002 0.6111 0.060 Uiso 0.25 1 calc PR C 1
H23B H 0.5371 0.4449 0.4891 0.060 Uiso 0.25 1 calc PR C 1
H23C H 0.4605 0.4436 0.4979 0.060 Uiso 0.25 1 calc PR C 1
C20B C 0.5225(15) 0.6137(15) 0.999(2) 0.065(6) Uiso 0.25 1 d PDU D 2
H20D H 0.5553 0.6234 1.0768 0.060 Uiso 0.25 1 calc PR D 2
H20E H 0.4947 0.5802 1.0377 0.060 Uiso 0.25 1 calc PR D 2
H20F H 0.4967 0.6511 0.9787 0.060 Uiso 0.25 1 calc PR D 2
C21B C 0.5537(10) 0.5933(14) 0.854(3) 0.089(5) Uiso 0.25 1 d PDU D 2
H21C H 0.5810 0.6273 0.8128 0.060 Uiso 0.25 1 calc PR D 2
H21D H 0.5812 0.5565 0.8744 0.060 Uiso 0.25 1 calc PR D 2
O1B O 0.5064(12) 0.5781(9) 0.747(2) 0.082(4) Uiso 0.25 1 d PDU D 2
C22B C 0.5041(17) 0.5132(10) 0.769(2) 0.076(4) Uiso 0.25 1 d PDU D 2
H22C H 0.4678 0.5020 0.8376 0.060 Uiso 0.25 1 calc PR D 2
H22D H 0.5443 0.4983 0.8177 0.060 Uiso 0.25 1 calc PR D 2
C23B C 0.4957(18) 0.4840(11) 0.615(3) 0.061(5) Uiso 0.25 1 d PDU D 2
H23D H 0.4923 0.4386 0.6270 0.060 Uiso 0.25 1 calc PR D 2
H23E H 0.5328 0.4940 0.5495 0.060 Uiso 0.25 1 calc PR D 2
H23F H 0.4566 0.5002 0.5664 0.060 Uiso 0.25 1 calc PR D 2

loop_
_atom_site_aniso_label
_atom_site_aniso_U_11
_atom_site_aniso_U_22
_atom_site_aniso_U_33
_atom_site_aniso_U_23
_atom_site_aniso_U_13
_atom_site_aniso_U_12
Os 0.01610(15) 0.01433(14) 0.00903(13) 0.000 0.00139(11) 0.000
Cl1 0.0155(8) 0.0268(9) 0.0185(8) 0.000 0.0027(7) 0.000
Cl2 0.0216(8) 0.0250(8) 0.0111(7) 0.000 0.0023(7) 0.000
P 0.0223(7) 0.0167(6) 0.0113(6) 0.0005(4) 0.0024(5) 0.0003(5)
N 0.016(3) 0.040(4) 0.013(3) 0.000 0.002(2) 0.000
C1 0.004(3) 0.017(3) 0.013(3) 0.000 0.003(2) 0.000
C2 0.020(4) 0.026(4) 0.012(3) 0.000 0.001(3) 0.000
C3 0.024(4) 0.029(4) 0.018(4) 0.000 -0.001(3) 0.000
C4 0.023(4) 0.021(4) 0.015(3) 0.000 0.004(3) 0.000
C5 0.021(4) 0.030(4) 0.022(4) 0.000 0.003(3) 0.000
C6 0.019(4) 0.053(5) 0.028(5) 0.000 -0.001(3) 0.000
C7 0.022(5) 0.032(15) 0.017(4) -0.001(4) -0.006(3) -0.006(5)
C8 0.018(4) 0.034(15) 0.016(4) 0.001(4) 0.003(3) 0.003(5)
C9 0.027(6) 0.086(14) 0.008(5) -0.001(5) 0.001(4) -0.003(6)
C10 0.019(4) 0.044(5) 0.018(4) 0.000 0.002(3) 0.000
C11 0.027(3) 0.022(3) 0.019(3) 0.0000(19) -0.001(2) 0.007(2)
C12 0.042(4) 0.022(3) 0.030(3) 0.001(2) -0.001(3) 0.010(2)
C13 0.045(4) 0.035(3) 0.023(3) -0.001(3) -0.008(3) 0.013(3)
C14 0.030(3) 0.019(2) 0.016(2) -0.003(2) 0.002(2) -0.001(2)
C15 0.026(3) 0.034(3) 0.025(3) -0.006(2) -0.007(2) 0.000(2)
C16 0.036(3) 0.026(3) 0.013(2) -0.002(2) 0.006(2) 0.002(2)
C17 0.028(3) 0.021(3) 0.022(3) -0.001(2) 0.005(2) -0.003(2)
C18 0.039(3) 0.030(3) 0.024(3) -0.002(2) 0.015(3) -0.010(3)
C19 0.044(4) 0.028(3) 0.036(4) -0.007(2) 0.017(3) -0.013(3)

loop_
_atom_type_symbol
_atom_type_description
_atom_type_scat_dispersion_real
_atom_type_scat_dispersion_imag
_atom_type_scat_source
C C 0.0033 0.0016 'International Tables Vol C Tables 4.2.6.8 and 6.1.1.4'
H H 0.0000 0.0000 'International Tables Vol C Tables 4.2.6.8 and 6.1.1.4'
N N 0.0061 0.0033 'International Tables Vol C Tables 4.2.6.8 and 6.1.1.4'
P P 0.1023 0.0942 'International Tables Vol C Tables 4.2.6.8 and 6.1.1.4'
Cl Cl 0.1484 0.1585 'International Tables Vol C Tables 4.2.6.8 and 6.1.1.4'
Os Os -1.2165 7.6030 'International Tables Vol C Tables 4.2.6.8 and 6.1.1.4'
O O 0.0106 0.0060 'International Tables Vol C Tables 4.2.6.8 and 6.1.1.4'

loop_
_geom_angle_atom_site_label_1
_geom_angle_atom_site_label_2
_geom_angle_atom_site_label_3
_geom_angle
_geom_angle_site_symmetry_1
_geom_angle_site_symmetry_3
C1 Os P 91.96(3) . .
C1 Os P 91.96(3) . 7_575
P Os P 170.06(6) . 7_575
C1 Os Cl1 173.25(18) . .
P Os Cl1 88.59(3) . .
P Os Cl1 88.59(3) 7_575 .
C1 Os Cl2 87.18(18) . .
P Os Cl2 94.66(3) . .
P Os Cl2 94.66(3) 7_575 .
Cl1 Os Cl2 86.07(6) . .
C1 Os H01 81.1 . .
P Os H01 85.8 . .
P Os H01 85.8 7_575 .
Cl1 Os H01 105.6 . .
Cl2 Os H01 168.3 . .
C1 Os H02 127.2 . .
P Os H02 85.2 . .
P Os H02 85.2 7_575 .
Cl1 Os H02 59.5 . .
Cl2 Os H02 145.6 . .
H01 Os H02 46.1 . .
C17 P C14 101.0(2) . .
C17 P C11 109.7(3) . .
C14 P C11 102.3(2) . .
C17 P Os 115.93(17) . .
C14 P Os 112.38(17) . .
C11 P Os 113.87(18) . .
C1 N C10 128.2(6) . .
C1 N H1 107(4) . .
C10 N H1 124(4) . .
N C1 C2 111.0(6) . .
N C1 Os 121.7(5) . .
C2 C1 Os 127.3(5) . .
C3 C2 C1 123.8(6) . .
C3 C2 H2 118.1 . .
C1 C2 H2 118.1 . .
C2 C3 C4 121.3(7) . .
C2 C3 H3 119.3 . .
C4 C3 H3 119.3 . .
C5 C4 C10 120.6(7) . .
C5 C4 C3 123.6(7) . .
C10 C4 C3 115.8(7) . .
C6 C5 C4 120.2(7) . .
C6 C5 H5 119.9 . .
C4 C5 H5 119.9 . .
C5 C6 C7 118.1(7) . 7_575
C5 C6 C7 118.1(7) . .
C7 C6 C7 20.5(12) 7_575 .
C5 C6 H6 121.0 . .
C7 C6 H6 116.9 7_575 .
C7 C6 H6 121.0 . .
C8 C7 C6 122.1(9) . .
C8 C7 H7 119.0 . .
C6 C7 H7 119.0 . .
C7 C8 C10 118.0(9) . .
C7 C8 C9 122.4(9) . .
C10 C8 C9 119.5(8) . .
C4 C10 N 119.8(7) . .
C4 C10 C8 118.9(7) . .
N C10 C8 120.2(7) . .
C4 C10 C8 118.9(7) . 7_575
N C10 C8 120.2(7) . 7_575
C8 C10 C8 20.3(13) . 7_575
C13 C11 C12 109.5(4) . .
C13 C11 P 111.9(4) . .
C12 C11 P 117.5(4) . .
C13 C11 H11 105.7 . .
C12 C11 H11 105.7 . .
P C11 H11 105.7 . .
C11 C12 H12A 109.5 . .
C11 C12 H12B 109.5 . .
H12A C12 H12B 109.5 . .
C11 C12 H12C 109.5 . .
H12A C12 H12C 109.5 . .
H12B C12 H12C 109.5 . .
C11 C13 H13A 109.5 . .
C11 C13 H13B 109.5 . .
H13A C13 H13B 109.5 . .
C11 C13 H13C 109.5 . .
H13A C13 H13C 109.5 . .
H13B C13 H13C 109.5 . .
C15 C14 C16 110.0(5) . .
C15 C14 P 113.2(4) . .
C16 C14 P 112.3(3) . .
C15 C14 H14 107.0 . .
C16 C14 H14 107.0 . .
P C14 H14 107.0 . .
C14 C15 H15A 109.5 . .
C14 C15 H15B 109.5 . .
H15A C15 H15B 109.5 . .
C14 C15 H15C 109.5 . .
H15A C15 H15C 109.5 . .
H15B C15 H15C 109.5 . .
C14 C16 H16A 109.5 . .
C14 C16 H16B 109.5 . .
H16A C16 H16B 109.5 . .
C14 C16 H16C 109.5 . .
H16A C16 H16C 109.5 . .
H16B C16 H16C 109.5 . .
C18 C17 C19 110.0(4) . .
C18 C17 P 114.7(4) . .
C19 C17 P 116.1(4) . .
C18 C17 H17 104.9 . .
C19 C17 H17 104.9 . .
P C17 H17 104.9 . .
C17 C18 H18A 109.5 . .
C17 C18 H18B 109.5 . .
H18A C18 H18B 109.5 . .
C17 C18 H18C 109.5 . .
H18A C18 H18C 109.5 . .
H18B C18 H18C 109.5 . .
C17 C19 H19A 109.5 . .
C17 C19 H19B 109.5 . .
H19A C19 H19B 109.5 . .
C17 C19 H19C 109.5 . .
H19A C19 H19C 109.5 . .
H19B C19 H19C 109.5 . .
C21A C20A H20A 109.5 . .
C21A C20A H20B 109.5 . .
H20A C20A H20B 109.5 . .
C21A C20A H20C 109.5 . .
H20A C20A H20C 109.5 . .
H20B C20A H20C 109.5 . .
O1A C21A C20A 110.9(10) . .
O1A C21A H21A 109.5 . .
C20A C21A H21A 109.5 . .
O1A C21A H21B 109.5 . .
C20A C21A H21B 109.5 . .
H21A C21A H21B 108.1 . .
C23A O1A C21A 114.4(19) 5_666 .
C23A O1A C22A 132.0(17) 5_666 .
C21A O1A C22A 105.3(10) . .
O1A C22A C23A 105.7(10) . .
O1A C22A H22A 110.6 . .
C23A C22A H22A 110.6 . .
O1A C22A H22B 110.6 . .
C23A C22A H22B 110.6 . .
H22A C22A H22B 108.7 . .
C22A C23A H23A 109.5 . .
C22A C23A H23B 109.5 . .
H23A C23A H23B 109.5 . .
C22A C23A H23C 109.5 . .
H23A C23A H23C 109.5 . .
H23B C23A H23C 109.5 . .
C21B C20B H20D 109.5 . .
C21B C20B H20E 109.5 . .
H20D C20B H20E 109.5 . .
C21B C20B H20F 109.4 . .
H20D C20B H20F 109.5 . .
H20E C20B H20F 109.5 . .
O1B C21B C20B 108.4(10) . .
O1B C21B H21C 110.0 . .
C20B C21B H21C 110.0 . .
O1B C21B H21D 110.0 . .
C20B C21B H21D 110.0 . .
H21C C21B H21D 108.4 . .
C21B O1B C22B 99.7(9) . .
O1B C22B C23B 107.7(10) . .
O1B C22B H22C 110.1 . .
C23B C22B H22C 110.2 . .
O1B C22B H22D 110.2 . .
C23B C22B H22D 110.2 . .
H22C C22B H22D 108.5 . .
C22B C23B H23D 109.5 . .
C22B C23B H23E 109.5 . .
H23D C23B H23E 109.5 . .
C22B C23B H23F 109.5 . .
H23D C23B H23F 109.5 . .
H23E C23B H23F 109.5 . .

loop_
_geom_bond_atom_site_label_1
_geom_bond_atom_site_label_2
_geom_bond_distance
_geom_bond_site_symmetry_2
Os C1 2.006(6) .
Os P 2.3906(13) .
Os P 2.3907(13) 7_575
Os Cl1 2.4950(17) .
Os Cl2 2.5054(17) .
Os H01 1.6805 .
Os H02 1.4397 .
P C17 1.857(5) .
P C14 1.859(5) .
P C11 1.870(5) .
N C1 1.363(8) .
N C10 1.389(10) .
N H1 0.98(7) .
C1 C2 1.443(9) .
C2 C3 1.380(10) .
C2 H2 0.9500 .
C3 C4 1.427(10) .
C3 H3 0.9500 .
C4 C5 1.372(10) .
C4 C10 1.388(10) .
C5 C6 1.367(10) .
C5 H5 0.9500 .
C6 C7 1.426(12) 7_575
C6 C7 1.426(12) .
C6 H6 0.9500 .
C7 C8 1.336(13) .
C7 H7 0.9500 .
C8 C10 1.431(11) .
C8 C9 1.532(13) .
C9 H9A 0.9800 .
C9 H9B 0.9800 .
C9 H9C 0.9800 .
C10 C8 1.431(11) 7_575
C11 C13 1.531(7) .
C11 C12 1.534(7) .
C11 H11 1.0000 .
C12 H12A 0.9800 .
C12 H12B 0.9800 .
C12 H12C 0.9800 .
C13 H13A 0.9800 .
C13 H13B 0.9800 .
C13 H13C 0.9800 .
C14 C15 1.521(7) .
C14 C16 1.555(7) .
C14 H14 1.0000 .
C15 H15A 0.9800 .
C15 H15B 0.9800 .
C15 H15C 0.9800 .
C16 H16A 0.9800 .
C16 H16B 0.9800 .
C16 H16C 0.9800 .
C17 C18 1.514(7) .
C17 C19 1.537(7) .
C17 H17 1.0000 .
C18 H18A 0.9800 .
C18 H18B 0.9800 .
C18 H18C 0.9800 .
C19 H19A 0.9800 .
C19 H19B 0.9800 .
C19 H19C 0.9800 .
C20A C21A 1.484(10) .
C20A H20A 0.9800 .
C20A H20B 0.9800 .
C20A H20C 0.9800 .
C21A O1A 1.348(10) .
C21A H21A 0.9900 .
C21A H21B 0.9900 .
O1A C23A 1.34(2) 5_666
O1A C22A 1.378(10) .
C22A C23A 1.514(10) .
C22A H22A 0.9900 .
C22A H22B 0.9900 .
C23A H23A 0.9800 .
C23A H23B 0.9800 .
C23A H23C 0.9800 .
C20B C21B 1.474(10) .
C20B H20D 0.9800 .
C20B H20E 0.9800 .
C20B H20F 0.9800 .
C21B O1B 1.388(10) .
C21B H21C 0.9900 .
C21B H21D 0.9900 .
O1B C22B 1.402(10) .
C22B C23B 1.476(10) .
C22B H22C 0.9900 .
C22B H22D 0.9900 .
C23B H23D 0.9800 .
C23B H23E 0.9800 .
C23B H23F 0.9800 .

loop_
_geom_hbond_atom_site_label_D
_geom_hbond_atom_site_label_H
_geom_hbond_atom_site_label_A
_geom_hbond_distance_DH
_geom_hbond_distance_HA
_geom_hbond_distance_DA
_geom_hbond_angle_DHA
N H1 Cl2 0.98(7) 2.05(7) 2.926(6) 148(6)
